data_7109190
loop_
_publ_author_name
'Hai Xia'
'Danqing Liu'
'Xiaomin Xua'
'Qian Miao'

_publ_section_title
;
 Ambipolar organic semiconductors from electron-accepting cyclopenta-fused
 anthracene
;
_journal_name_full Chem.Commun.
_journal_page_first 4301
_journal_paper_doi 10.1039/c2cc34992b
_journal_volume 49
_journal_year 2013
_chemical_formula_sum 'C30 H34'
_chemical_formula_weight 394.57
_chemical_name_systematic
;
1,2,6,7-tetrapropylcyclopenta[hi]aceanthrylene
;
_space_group_IT_number 2
_symmetry_cell_setting triclinic
_symmetry_space_group_name_Hall '-P 1'
_symmetry_space_group_name_H-M 'P -1'
_atom_sites_solution_hydrogens geom
_atom_sites_solution_primary direct
_atom_sites_solution_secondary difmap
_audit_creation_method SHELXL-97
_cell_angle_alpha 85.254(3)
_cell_angle_beta 80.129(3)
_cell_angle_gamma 86.958(3)
_cell_formula_units_Z 1
_cell_length_a 4.8931(7)
_cell_length_b 10.3024(15)
_cell_length_c 11.9639(18)
_cell_measurement_reflns_used 23
_cell_measurement_temperature 296(2)
_cell_measurement_theta_max 15
_cell_measurement_theta_min 15
_cell_volume 591.68(15)
_computing_cell_refinement 'BRUKER KAPPA APEXII DUO DIFFRACTOMETER'
_computing_data_collection 'BRUKER KAPPA APEXII DUO DIFFRACTOMETER'
_computing_data_reduction 'BRUKER KAPPA APEXII DUO DIFFRACTOMETER'
_computing_molecular_graphics 'SIEMENS SHELXTL'
_computing_publication_material 'SIEMENS SHELXTL'
_computing_structure_refinement 'SHELXL-97 (Sheldrick, 2008)'
_computing_structure_solution 'SHELXS-97 (Sheldrick, 2008)'
_diffrn_ambient_temperature 296(2)
_diffrn_measured_fraction_theta_full 1.000
_diffrn_measured_fraction_theta_max 1.000
_diffrn_measurement_device_type 'BRUKER KAPPA APEXII DUO DIFFRACTOMETER'
_diffrn_measurement_method 'PHI & OMEGA SCAN'
_diffrn_radiation_monochromator graphite
_diffrn_radiation_source 'fine-focus sealed tube'
_diffrn_radiation_type MoK\a
_diffrn_radiation_wavelength 0.71073
_diffrn_reflns_av_R_equivalents 0.0996
_diffrn_reflns_av_sigmaI/netI 0.0978
_diffrn_reflns_limit_h_max 5
_diffrn_reflns_limit_h_min -5
_diffrn_reflns_limit_k_max 12
_diffrn_reflns_limit_k_min -12
_diffrn_reflns_limit_l_max 14
_diffrn_reflns_limit_l_min -14
_diffrn_reflns_number 8626
_diffrn_reflns_theta_full 25.25
_diffrn_reflns_theta_max 25.25
_diffrn_reflns_theta_min 1.73
_exptl_absorpt_coefficient_mu 0.062
_exptl_absorpt_correction_T_max 0.7455
_exptl_absorpt_correction_T_min 0.6170
_exptl_absorpt_correction_type multi-scan
_exptl_crystal_colour black
_exptl_crystal_density_diffrn 1.107
_exptl_crystal_density_method 'not measured'
_exptl_crystal_description block
_exptl_crystal_F_000 214
_exptl_crystal_size_max 0.40
_exptl_crystal_size_mid 0.30
_exptl_crystal_size_min 0.20
_refine_diff_density_max 0.179
_refine_diff_density_min -0.173
_refine_diff_density_rms 0.054
_refine_ls_extinction_coef 0.098(15)
_refine_ls_extinction_expression Fc^*^=kFc[1+0.001xFc^2^\l^3^/sin(2\q)]^-1/4^
_refine_ls_extinction_method SHELXL
_refine_ls_goodness_of_fit_ref 0.990
_refine_ls_hydrogen_treatment riding
_refine_ls_matrix_type full
_refine_ls_number_parameters 137
_refine_ls_number_reflns 2144
_refine_ls_number_restraints 0
_refine_ls_restrained_S_all 0.990
_refine_ls_R_factor_all 0.1239
_refine_ls_R_factor_gt 0.0600
_refine_ls_shift/su_max 0.002
_refine_ls_shift/su_mean 0.000
_refine_ls_structure_factor_coef Fsqd
_refine_ls_weighting_details 'calc w=1/[\s^2^(Fo^2^)+(0.0783P)^2^+0.0000P] where P=(Fo^2^+2Fc^2^)/3'
_refine_ls_weighting_scheme calc
_refine_ls_wR_factor_gt 0.1362
_refine_ls_wR_factor_ref 0.1768
_reflns_number_gt 1144
_reflns_number_total 2144
_reflns_threshold_expression >2sigma(I)
_cod_data_source_file c2cc34992b.txt
_cod_data_source_block tetrapropylDCPA
_cod_original_sg_symbol_H-M P-1
_cod_database_code 7109190

loop_
_symmetry_equiv_pos_as_xyz
'x, y, z'
'-x, -y, -z'

loop_
_atom_site_label
_atom_site_type_symbol
_atom_site_fract_x
_atom_site_fract_y
_atom_site_fract_z
_atom_site_U_iso_or_equiv
_atom_site_adp_type
_atom_site_occupancy
_atom_site_symmetry_multiplicity
_atom_site_calc_flag
_atom_site_refinement_flags
C1 C 0.3545(8) -0.1625(3) 0.4471(2) 0.0974(12) Uani 1 1 d .
H1A H 0.2146 -0.1811 0.5123 0.146 Uiso 1 1 calc R
H1B H 0.5098 -0.1255 0.4704 0.146 Uiso 1 1 calc R
H1C H 0.4145 -0.2416 0.4115 0.146 Uiso 1 1 calc R
C2 C 0.2355(6) -0.0664(3) 0.3632(2) 0.0697(9) Uani 1 1 d .
H2A H 0.1727 0.0129 0.3998 0.084 Uiso 1 1 calc R
H2B H 0.0759 -0.1032 0.3413 0.084 Uiso 1 1 calc R
C3 C 0.4480(6) -0.0332(3) 0.2568(2) 0.0600(8) Uani 1 1 d .
H3A H 0.5986 0.0111 0.2786 0.072 Uiso 1 1 calc R
H3B H 0.5250 -0.1137 0.2255 0.072 Uiso 1 1 calc R
C4 C 0.3340(5) 0.0502(2) 0.1666(2) 0.0523(7) Uani 1 1 d .
C5 C 0.1634(5) 0.0045(2) 0.08825(19) 0.0494(7) Uani 1 1 d .
C6 C 0.0990(5) 0.1133(2) 0.01667(19) 0.0484(6) Uani 1 1 d .
C7 C -0.0591(5) 0.1159(2) -0.07148(19) 0.0491(7) Uani 1 1 d .
C8 C -0.0891(6) 0.2410(2) -0.1316(2) 0.0607(8) Uani 1 1 d .
H8A H -0.1948 0.2503 -0.1896 0.073 Uiso 1 1 calc R
C9 C 0.0362(6) 0.3460(3) -0.1042(2) 0.0680(9) Uani 1 1 d .
H9A H 0.0158 0.4255 -0.1454 0.082 Uiso 1 1 calc R
C10 C 0.1962(6) 0.3399(2) -0.0157(2) 0.0649(8) Uani 1 1 d .
H10A H 0.2801 0.4135 0.0001 0.078 Uiso 1 1 calc R
C11 C 0.2250(5) 0.2236(2) 0.0460(2) 0.0539(7) Uani 1 1 d .
C12 C 0.3698(5) 0.1813(3) 0.1413(2) 0.0563(7) Uani 1 1 d .
C13 C 0.5121(6) 0.2725(3) 0.2011(2) 0.0700(8) Uani 1 1 d .
H13A H 0.6009 0.3381 0.1458 0.084 Uiso 1 1 calc R
H13B H 0.6556 0.2243 0.2358 0.084 Uiso 1 1 calc R
C14 C 0.3113(7) 0.3397(3) 0.2926(2) 0.0779(9) Uani 1 1 d .
H14A H 0.1531 0.3760 0.2600 0.094 Uiso 1 1 calc R
H14B H 0.2436 0.2748 0.3531 0.094 Uiso 1 1 calc R
C15 C 0.4358(9) 0.4459(3) 0.3427(3) 0.1087(13) Uani 1 1 d .
H15A H 0.2984 0.4836 0.3994 0.163 Uiso 1 1 calc R
H15B H 0.4991 0.5119 0.2839 0.163 Uiso 1 1 calc R
H15C H 0.5897 0.4106 0.3771 0.163 Uiso 1 1 calc R

loop_
_atom_site_aniso_label
_atom_site_aniso_U_11
_atom_site_aniso_U_22
_atom_site_aniso_U_33
_atom_site_aniso_U_23
_atom_site_aniso_U_13
_atom_site_aniso_U_12
C1 0.115(3) 0.102(3) 0.069(2) 0.0159(18) -0.013(2) 0.009(2)
C2 0.069(2) 0.0801(19) 0.0554(16) -0.0025(14) -0.0028(15) 0.0073(16)
C3 0.0508(17) 0.0728(18) 0.0558(15) -0.0067(13) -0.0085(13) 0.0035(13)
C4 0.0426(15) 0.0637(17) 0.0482(14) -0.0049(12) -0.0026(12) 0.0038(12)
C5 0.0456(16) 0.0529(15) 0.0456(13) -0.0010(11) 0.0009(12) 0.0034(12)
C6 0.0477(16) 0.0476(14) 0.0462(13) -0.0032(11) 0.0024(12) -0.0015(12)
C7 0.0485(16) 0.0481(15) 0.0469(13) -0.0004(11) 0.0000(12) 0.0037(12)
C8 0.067(2) 0.0533(16) 0.0579(15) 0.0041(12) -0.0057(14) 0.0050(14)
C9 0.081(2) 0.0471(16) 0.0711(18) 0.0032(13) -0.0040(17) 0.0018(15)
C10 0.072(2) 0.0509(16) 0.0690(17) -0.0038(13) -0.0027(16) -0.0067(13)
C11 0.0505(17) 0.0524(15) 0.0549(15) -0.0059(12) 0.0032(13) -0.0025(12)
C12 0.0485(17) 0.0641(17) 0.0547(15) -0.0098(13) -0.0001(13) -0.0064(13)
C13 0.072(2) 0.0702(18) 0.0692(18) -0.0096(15) -0.0120(16) -0.0118(15)
C14 0.091(2) 0.0718(19) 0.0733(18) -0.0166(15) -0.0140(17) -0.0074(17)
C15 0.140(4) 0.091(2) 0.101(3) -0.031(2) -0.020(2) -0.018(2)

loop_
_atom_type_symbol
_atom_type_description
_atom_type_scat_dispersion_real
_atom_type_scat_dispersion_imag
_atom_type_scat_source
C C 0.0033 0.0016 'International Tables Vol C Tables 4.2.6.8 and 6.1.1.4'
H H 0.0000 0.0000 'International Tables Vol C Tables 4.2.6.8 and 6.1.1.4'

loop_
_geom_angle_atom_site_label_1
_geom_angle_atom_site_label_2
_geom_angle_atom_site_label_3
_geom_angle
_geom_angle_site_symmetry_1
C1 C2 C3 112.1(2) .
C4 C3 C2 114.2(2) .
C12 C4 C5 108.4(2) .
C12 C4 C3 126.4(3) .
C5 C4 C3 125.2(2) .
C7 C5 C6 117.4(2) 2
C7 C5 C4 135.4(2) 2
C6 C5 C4 107.2(2) .
C5 C6 C7 127.2(2) .
C5 C6 C11 108.7(2) .
C7 C6 C11 124.1(2) .
C5 C7 C6 115.4(2) 2
C5 C7 C8 129.4(2) 2
C6 C7 C8 115.2(2) .
C9 C8 C7 120.4(3) .
C8 C9 C10 123.0(2) .
C11 C10 C9 118.8(3) .
C10 C11 C6 118.5(3) .
C10 C11 C12 134.0(3) .
C6 C11 C12 107.5(2) .
C4 C12 C11 108.1(2) .
C4 C12 C13 128.5(2) .
C11 C12 C13 123.3(2) .
C12 C13 C14 112.3(2) .
C15 C14 C13 114.0(3) .

loop_
_geom_bond_atom_site_label_1
_geom_bond_atom_site_label_2
_geom_bond_distance
_geom_bond_site_symmetry_2
C1 C2 1.517(4) .
C2 C3 1.526(3) .
C3 C4 1.489(3) .
C4 C12 1.373(3) .
C4 C5 1.477(4) .
C5 C7 1.408(3) 2
C5 C6 1.409(3) .
C6 C7 1.409(3) .
C6 C11 1.417(4) .
C7 C5 1.408(3) 2
C7 C8 1.436(3) .
C8 C9 1.361(4) .
C9 C10 1.416(4) .
C10 C11 1.368(3) .
C11 C12 1.468(4) .
C12 C13 1.493(4) .
C13 C14 1.526(4) .
C14 C15 1.494(4) .
